data_7707498
loop_
_publ_author_name
'Dehmel, Maximilian'
'K\"ohler, Angelina'
'G\"orls, Helmar'
'Kretschmer, Robert'

_publ_section_title
;
 Synthesis, characterization, and reactivity of group 13 hydride complexes
 based on amido-amine ligands.
;
_journal_issue 24
_journal_name_full 'Dalton transactions (Cambridge, England : 2003)'
_journal_page_first 8434
_journal_page_last 8445
_journal_paper_doi 10.1039/d1dt01454d
_journal_volume 50
_journal_year 2021
_chemical_formula_moiety 'C38 H66 Al2 N4, 2(C6 D6)'
_chemical_formula_sum 'C50 H66 Al2 D12 N4'
_chemical_formula_weight 801.19
_space_group_crystal_system triclinic
_space_group_IT_number 2
_space_group_name_Hall '-P 1'
_space_group_name_H-M_alt 'P -1'
_atom_sites_solution_hydrogens mixed
_audit_creation_method SHELXL-2018/3
_audit_update_record
;
2021-04-21 deposited with the CCDC.	2021-05-20 downloaded from the CCDC.
;
_cell_angle_alpha 62.401(4)
_cell_angle_beta 66.258(4)
_cell_angle_gamma 67.286(3)
_cell_formula_units_Z 1
_cell_length_a 10.8556(4)
_cell_length_b 11.7894(4)
_cell_length_c 11.8812(5)
_cell_measurement_reflns_used 17455
_cell_measurement_temperature 123(2)
_cell_measurement_theta_max 73.526
_cell_measurement_theta_min 4.366
_cell_volume 1195.57(9)
_computing_cell_refinement 'CrysAlisPro 1.171.38.43 (Rigaku OD, 2015)'
_computing_data_collection 'CrysAlisPro 1.171.38.43 (Rigaku OD, 2015)'
_computing_data_reduction 'CrysAlisPro 1.171.38.43 (Rigaku OD, 2015)'
_computing_molecular_graphics SHELXTL/PC
_computing_publication_material 'SHELXL-2018/3 (Sheldrick, 2018)'
_computing_structure_refinement 'SHELXL-2018/3 (Sheldrick, 2018)'
_computing_structure_solution 'SHELXT 2014/5 (Sheldrick, 2014)'
_diffrn_ambient_temperature 123(2)
_diffrn_measured_fraction_theta_full 0.995
_diffrn_measured_fraction_theta_max 0.975
_diffrn_measurement_device_type 'Xcalibur, AtlasS2, Gemini ultra'
_diffrn_measurement_method '\w scans'
_diffrn_radiation_type CuK\a
_diffrn_radiation_wavelength 1.54184
_diffrn_reflns_av_R_equivalents 0.0441
_diffrn_reflns_av_unetI/netI 0.0354
_diffrn_reflns_Laue_measured_fraction_full 0.995
_diffrn_reflns_Laue_measured_fraction_max 0.975
_diffrn_reflns_limit_h_max 13
_diffrn_reflns_limit_h_min -13
_diffrn_reflns_limit_k_max 14
_diffrn_reflns_limit_k_min -14
_diffrn_reflns_limit_l_max 12
_diffrn_reflns_limit_l_min -14
_diffrn_reflns_number 17455
_diffrn_reflns_point_group_measured_fraction_full 0.995
_diffrn_reflns_point_group_measured_fraction_max 0.975
_diffrn_reflns_theta_full 67.684
_diffrn_reflns_theta_max 73.526
_diffrn_reflns_theta_min 4.366
_diffrn_source 'micro-focus sealed X-ray tube'
_exptl_absorpt_coefficient_mu 0.809
_exptl_absorpt_correction_T_max 0.946
_exptl_absorpt_correction_T_min 0.865
_exptl_absorpt_correction_type gaussian
_exptl_absorpt_process_details
; 
CrysAlisPro 1.171.38.43 (Rigaku Oxford Diffraction, 2015) 
Numerical absorption correction based on gaussian integration over 
   a multifaceted crystal model 
Empirical absorption correction using spherical harmonics, 
 implemented in SCALE3 ABSPACK scaling algorithm. 
;
_exptl_crystal_colour colourless
_exptl_crystal_density_diffrn 1.113
_exptl_crystal_density_method 'not measured'
_exptl_crystal_description prism
_exptl_crystal_F_000 432
_exptl_crystal_size_max 0.282
_exptl_crystal_size_mid 0.167
_exptl_crystal_size_min 0.091
_refine_diff_density_max 0.543
_refine_diff_density_min -0.310
_refine_diff_density_rms 0.046
_refine_ls_extinction_method none
_refine_ls_goodness_of_fit_ref 1.065
_refine_ls_hydrogen_treatment mixed
_refine_ls_matrix_type full
_refine_ls_number_parameters 276
_refine_ls_number_reflns 4712
_refine_ls_number_restraints 0
_refine_ls_restrained_S_all 1.065
_refine_ls_R_factor_all 0.0497
_refine_ls_R_factor_gt 0.0438
_refine_ls_shift/su_max 0.000
_refine_ls_shift/su_mean 0.000
_refine_ls_structure_factor_coef Fsqd
_refine_ls_weighting_details 'w=1/[\s^2^(Fo^2^)+(0.0611P)^2^+0.3432P] where P=(Fo^2^+2Fc^2^)/3'
_refine_ls_weighting_scheme calc
_refine_ls_wR_factor_gt 0.1150
_refine_ls_wR_factor_ref 0.1211
_reflns_Friedel_coverage 0.000
_reflns_number_gt 4160
_reflns_number_total 4712
_reflns_threshold_expression 'I > 2\s(I)'
_cod_data_source_file d1dt01454d2.cif
_cod_data_source_block FO6947_2a
_cod_depositor_comments 'Adding full bibliography for 7707498--7707509.cif.'
_cod_original_cell_volume 1195.58(10)
_cod_database_code 7707498
_shelx_shelxl_version_number 2018/3
_shelx_space_group_comment
; 
The symmetry employed for this shelxl refinement is uniquely defined 
by the following loop, which should always be used as a source of 
symmetry information in preference to the above space-group names. 
They are only intended as comments. 
;
_shelx_estimated_absorpt_t_min 0.804
_shelx_estimated_absorpt_t_max 0.930

loop_
_space_group_symop_operation_xyz
'x, y, z'
'-x, -y, -z'

loop_
_atom_site_label
_atom_site_type_symbol
_atom_site_fract_x
_atom_site_fract_y
_atom_site_fract_z
_atom_site_U_iso_or_equiv
_atom_site_adp_type
_atom_site_occupancy
_atom_site_site_symmetry_order
_atom_site_calc_flag
_atom_site_refinement_flags_posn
_atom_site_refinement_flags_adp
_atom_site_refinement_flags_occupancy
_atom_site_disorder_assembly
_atom_site_disorder_group
Al1 Al 0.48934(4) 0.55302(4) 0.87410(4) 0.01831(16) Uani 0.892(2) 1 d . . P A 1
H1AL H 0.5087(19) 0.6026(18) 0.9706(19) 0.028(5) Uiso 0.892(2) 1 d . . P A 1
H2AL H 0.341(2) 0.575(2) 0.882(2) 0.042(6) Uiso 0.892(2) 1 d . . P A 1
Al1A Al 0.5784(4) 0.5649(4) 0.8805(4) 0.0268(14) Uani 0.108(2) 1 d . . P A 2
H1AA H 0.707(9) 0.5671(4) 0.926(3) 0.032 Uiso 0.108(2) 1 calc R U P A 2
H1AB H 0.437(10) 0.533(2) 1.012(9) 0.032 Uiso 0.108(2) 1 calc R U P A 2
N1 N 0.63694(11) 0.46378(10) 0.77615(11) 0.0198(2) Uani 1 1 d . . . . .
N2 N 0.53294(11) 0.72781(10) 0.70980(11) 0.0228(3) Uani 1 1 d . . . . .
C1 C 0.69627(15) 0.54328(13) 0.64079(14) 0.0285(3) Uani 1 1 d . . . . .
H1A H 0.648049 0.551112 0.581398 0.034 Uiso 1 1 calc R U . . .
H1B H 0.796014 0.501858 0.610811 0.034 Uiso 1 1 calc R U . . .
C2 C 0.67804(15) 0.67819(13) 0.63858(15) 0.0316(3) Uani 1 1 d . . . . .
H2A H 0.743252 0.672414 0.681108 0.038 Uiso 1 1 calc R U . A 2
H2B H 0.699491 0.740480 0.546047 0.038 Uiso 1 1 calc R U . A 2
C3 C 0.68876(12) 0.32512(12) 0.80754(12) 0.0191(3) Uani 1 1 d . . . . .
C4 C 0.82317(13) 0.26211(12) 0.82718(13) 0.0216(3) Uani 1 1 d . . . . .
C5 C 0.87143(14) 0.12566(13) 0.85988(14) 0.0260(3) Uani 1 1 d . . . . .
H5 H 0.961289 0.083232 0.873400 0.031 Uiso 1 1 calc R U . . .
C6 C 0.79136(15) 0.05072(13) 0.87307(15) 0.0287(3) Uani 1 1 d . . . . .
H6 H 0.825643 -0.042178 0.896105 0.034 Uiso 1 1 calc R U . . .
C7 C 0.66085(14) 0.11246(13) 0.85238(14) 0.0260(3) Uani 1 1 d . . . . .
H7 H 0.605899 0.061079 0.861321 0.031 Uiso 1 1 calc R U . . .
C8 C 0.60837(13) 0.24900(12) 0.81859(13) 0.0214(3) Uani 1 1 d . . . . .
C9 C 0.91676(13) 0.33845(13) 0.81321(15) 0.0263(3) Uani 1 1 d . . . . .
H9 H 0.863904 0.432957 0.794771 0.032 Uiso 1 1 calc R U . . .
C10 C 0.95784(16) 0.28861(18) 0.94000(18) 0.0387(4) Uani 1 1 d . . . . .
H10A H 0.873991 0.291469 1.013873 0.058 Uiso 1 1 calc R U . . .
H10B H 1.011407 0.344833 0.929968 0.058 Uiso 1 1 calc R U . . .
H10C H 1.014488 0.197534 0.957533 0.058 Uiso 1 1 calc R U . . .
C11 C 1.04695(16) 0.33283(17) 0.69645(18) 0.0384(4) Uani 1 1 d . . . . .
H11A H 1.105514 0.242421 0.716204 0.058 Uiso 1 1 calc R U . . .
H11B H 1.099056 0.392534 0.681810 0.058 Uiso 1 1 calc R U . . .
H11C H 1.019328 0.359955 0.616865 0.058 Uiso 1 1 calc R U . . .
C12 C 0.46733(14) 0.31181(13) 0.79014(14) 0.0258(3) Uani 1 1 d . . . . .
H12 H 0.448823 0.409410 0.763567 0.031 Uiso 1 1 calc R U . . .
C13 C 0.35127(16) 0.26491(19) 0.91171(18) 0.0419(4) Uani 1 1 d . . . . .
H13A H 0.368476 0.168852 0.941874 0.063 Uiso 1 1 calc R U . . .
H13B H 0.262371 0.307270 0.889571 0.063 Uiso 1 1 calc R U . . .
H13C H 0.348154 0.288398 0.982041 0.063 Uiso 1 1 calc R U . . .
C14 C 0.46717(19) 0.2864(2) 0.67524(19) 0.0459(4) Uani 1 1 d . . . . .
H14A H 0.540923 0.319365 0.597184 0.069 Uiso 1 1 calc R U . . .
H14B H 0.377152 0.332239 0.655600 0.069 Uiso 1 1 calc R U . . .
H14C H 0.483343 0.191357 0.699230 0.069 Uiso 1 1 calc R U . . .
C15 C 0.52761(17) 0.83789(14) 0.74088(16) 0.0341(3) Uani 1 1 d . . . . .
H15A H 0.567106 0.905562 0.658587 0.041 Uiso 1 1 calc R U . . .
H15B H 0.585473 0.804255 0.801617 0.041 Uiso 1 1 calc R U . . .
C16 C 0.3803(2) 0.90131(15) 0.80418(17) 0.0453(5) Uani 1 1 d . . . . .
H16A H 0.341988 0.835010 0.888724 0.054 Uiso 1 1 calc R U . . .
H16B H 0.381464 0.974010 0.823467 0.054 Uiso 1 1 calc R U . . .
C17 C 0.28910(18) 0.95464(15) 0.71439(19) 0.0484(5) Uani 1 1 d . . . . .
H17A H 0.321166 1.027887 0.633931 0.058 Uiso 1 1 calc R U . . .
H17B H 0.192426 0.989905 0.759782 0.058 Uiso 1 1 calc R U . . .
C18 C 0.29339(17) 0.84593(16) 0.67579(19) 0.0433(4) Uani 1 1 d . . . . .
H18A H 0.245810 0.780704 0.754046 0.052 Uiso 1 1 calc R U . . .
H18B H 0.242980 0.884995 0.607838 0.052 Uiso 1 1 calc R U . . .
C19 C 0.44105(16) 0.77660(14) 0.62252(16) 0.0332(3) Uani 1 1 d . . . . .
H19A H 0.439238 0.700636 0.608827 0.040 Uiso 1 1 calc R U . . .
H19B H 0.481895 0.838313 0.535323 0.040 Uiso 1 1 calc R U . . .
C20 C 0.1561(2) 0.64237(19) 0.6199(2) 0.0547(5) Uani 1 1 d . . . . .
D20 D 0.239386 0.576067 0.607848 0.066 Uiso 1 1 calc R U . . .
C21 C 0.0779(3) 0.6391(2) 0.7457(2) 0.0573(5) Uani 1 1 d . . . . .
D21 D 0.106258 0.570301 0.820485 0.069 Uiso 1 1 calc R U . . .
C22 C -0.0422(2) 0.7370(2) 0.7615(2) 0.0566(6) Uani 1 1 d . . . . .
D22 D -0.097107 0.735290 0.847707 0.068 Uiso 1 1 calc R U . . .
C23 C -0.08212(19) 0.8364(2) 0.6536(3) 0.0576(6) Uani 1 1 d . . . . .
D23 D -0.163642 0.904554 0.664939 0.069 Uiso 1 1 calc R U . . .
C24 C -0.0048(2) 0.8380(2) 0.5288(2) 0.0526(5) Uani 1 1 d . . . . .
D24 D -0.033960 0.906322 0.454207 0.063 Uiso 1 1 calc R U . . .
C25 C 0.1136(2) 0.7417(2) 0.51190(19) 0.0498(5) Uani 1 1 d . . . . .
D25 D 0.166863 0.743098 0.425492 0.060 Uiso 1 1 calc R U . . .

loop_
_atom_site_aniso_label
_atom_site_aniso_U_11
_atom_site_aniso_U_22
_atom_site_aniso_U_33
_atom_site_aniso_U_23
_atom_site_aniso_U_13
_atom_site_aniso_U_12
Al1 0.0176(3) 0.0163(2) 0.0154(2) -0.00575(16) -0.00359(16) 0.00047(15)
Al1A 0.027(2) 0.0246(19) 0.023(2) -0.0077(15) -0.0058(15) -0.0030(14)
N1 0.0196(5) 0.0170(5) 0.0161(5) -0.0054(4) -0.0035(4) -0.0003(4)
N2 0.0257(6) 0.0178(5) 0.0188(6) -0.0059(4) -0.0059(4) -0.0005(4)
C1 0.0301(7) 0.0216(6) 0.0193(7) -0.0059(5) -0.0012(5) 0.0003(5)
C2 0.0262(7) 0.0214(6) 0.0304(8) -0.0046(6) 0.0000(6) -0.0036(5)
C3 0.0188(6) 0.0192(6) 0.0145(6) -0.0074(5) -0.0024(5) -0.0005(4)
C4 0.0191(6) 0.0227(6) 0.0179(6) -0.0081(5) -0.0038(5) -0.0006(5)
C5 0.0201(6) 0.0234(6) 0.0260(7) -0.0092(5) -0.0061(5) 0.0031(5)
C6 0.0295(7) 0.0187(6) 0.0294(7) -0.0089(5) -0.0070(6) 0.0015(5)
C7 0.0284(7) 0.0218(6) 0.0255(7) -0.0086(5) -0.0067(5) -0.0048(5)
C8 0.0204(6) 0.0220(6) 0.0173(6) -0.0070(5) -0.0051(5) -0.0010(5)
C9 0.0185(6) 0.0268(6) 0.0308(8) -0.0119(6) -0.0069(5) -0.0010(5)
C10 0.0284(7) 0.0509(9) 0.0408(9) -0.0186(8) -0.0147(7) -0.0060(7)
C11 0.0272(7) 0.0423(8) 0.0411(9) -0.0183(7) 0.0027(7) -0.0126(6)
C12 0.0236(6) 0.0261(6) 0.0270(7) -0.0093(5) -0.0098(5) -0.0030(5)
C13 0.0233(7) 0.0581(10) 0.0367(9) -0.0112(8) -0.0074(7) -0.0110(7)
C14 0.0429(9) 0.0611(11) 0.0397(10) -0.0224(9) -0.0227(8) -0.0018(8)
C15 0.0463(9) 0.0219(6) 0.0342(8) -0.0102(6) -0.0139(7) -0.0055(6)
C16 0.0637(11) 0.0248(7) 0.0329(9) -0.0146(6) -0.0003(8) -0.0051(7)
C17 0.0381(9) 0.0226(7) 0.0503(11) -0.0086(7) 0.0024(8) 0.0052(6)
C18 0.0333(8) 0.0332(8) 0.0475(10) -0.0072(7) -0.0152(7) 0.0024(6)
C19 0.0355(8) 0.0276(7) 0.0319(8) -0.0091(6) -0.0151(6) 0.0006(6)
C20 0.0563(11) 0.0404(9) 0.0653(14) -0.0304(9) -0.0091(10) -0.0040(8)
C21 0.0871(16) 0.0450(10) 0.0448(11) -0.0063(8) -0.0231(11) -0.0285(10)
C22 0.0592(12) 0.0827(15) 0.0422(11) -0.0382(11) 0.0122(9) -0.0397(11)
C23 0.0337(9) 0.0730(14) 0.0782(16) -0.0479(13) -0.0102(9) -0.0050(9)
C24 0.0561(11) 0.0557(11) 0.0523(12) -0.0188(9) -0.0230(10) -0.0126(9)
C25 0.0589(11) 0.0588(11) 0.0372(10) -0.0274(9) 0.0015(8) -0.0228(9)

loop_
_atom_type_symbol
_atom_type_description
_atom_type_scat_dispersion_real
_atom_type_scat_dispersion_imag
_atom_type_scat_source
C C 0.0181 0.0091 'International Tables Vol C Tables 4.2.6.8 and 6.1.1.4'
D D 0.0000 0.0000 'International Tables Vol C Tables 4.2.6.8 and 6.1.1.4'
Al Al 0.2130 0.2455 'International Tables Vol C Tables 4.2.6.8 and 6.1.1.4'
H H 0.0000 0.0000 'International Tables Vol C Tables 4.2.6.8 and 6.1.1.4'
N N 0.0311 0.0180 'International Tables Vol C Tables 4.2.6.8 and 6.1.1.4'

loop_
_geom_angle_atom_site_label_1
_geom_angle_atom_site_label_2
_geom_angle_atom_site_label_3
_geom_angle
_geom_angle_site_symmetry_1
_geom_angle_site_symmetry_3
_geom_angle_publ_flag
N1 Al1 N2 85.54(5) . . ?
N1 Al1 Al1 108.98(4) . 2_667 ?
N2 Al1 Al1 133.05(4) . 2_667 ?
N1 Al1 H1AL 122.0(7) . . ?
N2 Al1 H1AL 90.7(7) . . ?
Al1 Al1 H1AL 43.3(7) 2_667 . ?
N1 Al1 H2AL 123.6(9) . . ?
N2 Al1 H2AL 99.2(8) . . ?
Al1 Al1 H2AL 107.6(9) 2_667 . ?
H1AL Al1 H2AL 114.1(11) . . ?
N1 Al1 H1AB 85.9(6) . 2_667 ?
N2 Al1 H1AB 128(2) . 2_667 ?
Al1 Al1 H1AB 23.8(10) 2_667 2_667 ?
H1AL Al1 H1AB 52.7(12) . 2_667 ?
H2AL Al1 H1AB 128(2) . 2_667 ?
N1 Al1A N2 84.90(17) . . ?
N1 Al1A C2 64.33(13) . . ?
N2 Al1A C2 36.34(8) . . ?
N1 Al1A Al1A 106.9(2) . 2_667 ?
N2 Al1A Al1A 134.4(3) . 2_667 ?
C2 Al1A Al1A 164.5(3) . 2_667 ?
N1 Al1A H1AA 114.5 . . ?
N2 Al1A H1AA 114.5 . . ?
C2 Al1A H1AA 94.8 . . ?
Al1A Al1A H1AA 100.5 2_667 . ?
N1 Al1A H1AB 114.5 . . ?
N2 Al1A H1AB 114.5 . . ?
C2 Al1A H1AB 149.2 . . ?
Al1A Al1A H1AB 20.4 2_667 . ?
H1AA Al1A H1AB 111.6 . . ?
N1 Al1A H1AB 93.8(4) . 2_667 ?
N2 Al1A H1AB 160.2(5) . 2_667 ?
C2 Al1A H1AB 155.5(4) . 2_667 ?
Al1A Al1A H1AB 28.0(2) 2_667 2_667 ?
H1AA Al1A H1AB 84.1 . 2_667 ?
H1AB Al1A H1AB 48.4 . 2_667 ?
C3 N1 C1 114.58(10) . . ?
C3 N1 Al1 128.54(8) . . ?
C1 N1 Al1 116.15(8) . . ?
C3 N1 Al1A 130.54(15) . . ?
C1 N1 Al1A 107.86(14) . . ?
C15 N2 C2 108.95(12) . . ?
C15 N2 C19 109.53(11) . . ?
C2 N2 C19 108.80(12) . . ?
C15 N2 Al1A 100.35(14) . . ?
C2 N2 Al1A 85.89(13) . . ?
C19 N2 Al1A 139.29(15) . . ?
C15 N2 Al1 116.51(9) . . ?
C2 N2 Al1 101.99(8) . . ?
C19 N2 Al1 110.61(9) . . ?
N1 C1 C2 107.28(11) . . ?
N1 C1 H1A 110.3 . . ?
C2 C1 H1A 110.3 . . ?
N1 C1 H1B 110.3 . . ?
C2 C1 H1B 110.3 . . ?
H1A C1 H1B 108.5 . . ?
N2 C2 C1 110.09(11) . . ?
N2 C2 Al1A 57.77(11) . . ?
C1 C2 Al1A 80.42(12) . . ?
N2 C2 H2A 109.6 . . ?
C1 C2 H2A 109.6 . . ?
Al1A C2 H2A 75.1 . . ?
N2 C2 H2B 109.6 . . ?
C1 C2 H2B 109.6 . . ?
Al1A C2 H2B 166.8 . . ?
H2A C2 H2B 108.2 . . ?
C8 C3 C4 119.30(11) . . ?
C8 C3 N1 120.76(11) . . ?
C4 C3 N1 119.94(12) . . ?
C5 C4 C3 119.13(12) . . ?
C5 C4 C9 118.78(12) . . ?
C3 C4 C9 122.09(11) . . ?
C6 C5 C4 121.50(12) . . ?
C6 C5 H5 119.2 . . ?
C4 C5 H5 119.2 . . ?
C5 C6 C7 119.35(12) . . ?
C5 C6 H6 120.3 . . ?
C7 C6 H6 120.3 . . ?
C6 C7 C8 121.24(13) . . ?
C6 C7 H7 119.4 . . ?
C8 C7 H7 119.4 . . ?
C7 C8 C3 119.46(12) . . ?
C7 C8 C12 118.67(12) . . ?
C3 C8 C12 121.84(11) . . ?
C4 C9 C10 111.75(12) . . ?
C4 C9 C11 111.03(12) . . ?
C10 C9 C11 110.28(12) . . ?
C4 C9 H9 107.9 . . ?
C10 C9 H9 107.9 . . ?
C11 C9 H9 107.9 . . ?
C9 C10 H10A 109.5 . . ?
C9 C10 H10B 109.5 . . ?
H10A C10 H10B 109.5 . . ?
C9 C10 H10C 109.5 . . ?
H10A C10 H10C 109.5 . . ?
H10B C10 H10C 109.5 . . ?
C9 C11 H11A 109.5 . . ?
C9 C11 H11B 109.5 . . ?
H11A C11 H11B 109.5 . . ?
C9 C11 H11C 109.5 . . ?
H11A C11 H11C 109.5 . . ?
H11B C11 H11C 109.5 . . ?
C13 C12 C8 111.85(12) . . ?
C13 C12 C14 110.60(14) . . ?
C8 C12 C14 111.16(12) . . ?
C13 C12 H12 107.7 . . ?
C8 C12 H12 107.7 . . ?
C14 C12 H12 107.7 . . ?
C12 C13 H13A 109.5 . . ?
C12 C13 H13B 109.5 . . ?
H13A C13 H13B 109.5 . . ?
C12 C13 H13C 109.5 . . ?
H13A C13 H13C 109.5 . . ?
H13B C13 H13C 109.5 . . ?
C12 C14 H14A 109.5 . . ?
C12 C14 H14B 109.5 . . ?
H14A C14 H14B 109.5 . . ?
C12 C14 H14C 109.5 . . ?
H14A C14 H14C 109.5 . . ?
H14B C14 H14C 109.5 . . ?
N2 C15 C16 112.11(13) . . ?
N2 C15 H15A 109.2 . . ?
C16 C15 H15A 109.2 . . ?
N2 C15 H15B 109.2 . . ?
C16 C15 H15B 109.2 . . ?
H15A C15 H15B 107.9 . . ?
C17 C16 C15 110.85(14) . . ?
C17 C16 H16A 109.5 . . ?
C15 C16 H16A 109.5 . . ?
C17 C16 H16B 109.5 . . ?
C15 C16 H16B 109.5 . . ?
H16A C16 H16B 108.1 . . ?
C16 C17 C18 110.40(13) . . ?
C16 C17 H17A 109.6 . . ?
C18 C17 H17A 109.6 . . ?
C16 C17 H17B 109.6 . . ?
C18 C17 H17B 109.6 . . ?
H17A C17 H17B 108.1 . . ?
C19 C18 C17 111.46(15) . . ?
C19 C18 H18A 109.3 . . ?
C17 C18 H18A 109.3 . . ?
C19 C18 H18B 109.3 . . ?
C17 C18 H18B 109.3 . . ?
H18A C18 H18B 108.0 . . ?
N2 C19 C18 114.34(14) . . ?
N2 C19 H19A 108.7 . . ?
C18 C19 H19A 108.7 . . ?
N2 C19 H19B 108.7 . . ?
C18 C19 H19B 108.7 . . ?
H19A C19 H19B 107.6 . . ?
C25 C20 C21 120.06(19) . . ?
C25 C20 D20 120.0 . . ?
C21 C20 D20 120.0 . . ?
C20 C21 C22 119.3(2) . . ?
C20 C21 D21 120.4 . . ?
C22 C21 D21 120.4 . . ?
C23 C22 C21 120.18(19) . . ?
C23 C22 D22 119.9 . . ?
C21 C22 D22 119.9 . . ?
C22 C23 C24 120.25(19) . . ?
C22 C23 D23 119.9 . . ?
C24 C23 D23 119.9 . . ?
C25 C24 C23 120.1(2) . . ?
C25 C24 D24 119.9 . . ?
C23 C24 D24 119.9 . . ?
C24 C25 C20 120.10(19) . . ?
C24 C25 D25 119.9 . . ?
C20 C25 D25 119.9 . . ?

loop_
_geom_bond_atom_site_label_1
_geom_bond_atom_site_label_2
_geom_bond_distance
_geom_bond_site_symmetry_2
_geom_bond_publ_flag
Al1 N1 1.8330(11) . ?
Al1 N2 2.1361(11) . ?
Al1 Al1 2.7267(9) 2_667 ?
Al1 H1AL 1.61(2) . ?
Al1 H2AL 1.50(2) . ?
Al1 H1AB 1.58(6) 2_667 ?
Al1A N1 1.874(4) . ?
Al1A N2 2.123(4) . ?
Al1A C2 2.504(4) . ?
Al1A Al1A 2.720(8) 2_667 ?
Al1A H1AA 1.71(12) . ?
Al1A H1AB 1.71(12) . ?
Al1A H1AB 1.27(9) 2_667 ?
N1 C3 1.4219(15) . ?
N1 C1 1.4544(17) . ?
N2 C15 1.4808(18) . ?
N2 C2 1.4877(17) . ?
N2 C19 1.4961(19) . ?
C1 C2 1.514(2) . ?
C1 H1A 0.9900 . ?
C1 H1B 0.9900 . ?
C2 H2A 0.9900 . ?
C2 H2B 0.9900 . ?
C3 C8 1.4098(19) . ?
C3 C4 1.4183(17) . ?
C4 C5 1.3954(18) . ?
C4 C9 1.5172(19) . ?
C5 C6 1.384(2) . ?
C5 H5 0.9500 . ?
C6 C7 1.384(2) . ?
C6 H6 0.9500 . ?
C7 C8 1.3979(18) . ?
C7 H7 0.9500 . ?
C8 C12 1.5218(18) . ?
C9 C10 1.527(2) . ?
C9 C11 1.536(2) . ?
C9 H9 1.0000 . ?
C10 H10A 0.9800 . ?
C10 H10B 0.9800 . ?
C10 H10C 0.9800 . ?
C11 H11A 0.9800 . ?
C11 H11B 0.9800 . ?
C11 H11C 0.9800 . ?
C12 C13 1.521(2) . ?
C12 C14 1.528(2) . ?
C12 H12 1.0000 . ?
C13 H13A 0.9800 . ?
C13 H13B 0.9800 . ?
C13 H13C 0.9800 . ?
C14 H14A 0.9800 . ?
C14 H14B 0.9800 . ?
C14 H14C 0.9800 . ?
C15 C16 1.520(2) . ?
C15 H15A 0.9900 . ?
C15 H15B 0.9900 . ?
C16 C17 1.504(3) . ?
C16 H16A 0.9900 . ?
C16 H16B 0.9900 . ?
C17 C18 1.529(3) . ?
C17 H17A 0.9900 . ?
C17 H17B 0.9900 . ?
C18 C19 1.513(2) . ?
C18 H18A 0.9900 . ?
C18 H18B 0.9900 . ?
C19 H19A 0.9900 . ?
C19 H19B 0.9900 . ?
C20 C25 1.378(3) . ?
C20 C21 1.380(3) . ?
C20 D20 0.9500 . ?
C21 C22 1.381(3) . ?
C21 D21 0.9500 . ?
C22 C23 1.367(3) . ?
C22 D22 0.9500 . ?
C23 C24 1.374(3) . ?
C23 D23 0.9500 . ?
C24 C25 1.363(3) . ?
C24 D24 0.9500 . ?
C25 D25 0.9500 . ?
